data_2004697
loop_
_publ_author_name
'Gray, G. M.'
'Duffey, C. H.'

_publ_section_title
;
 <i>fac</i>-Tricarbonyldichloro(tetrahydrofuran)ruthenium(II)
;
_journal_issue 4
_journal_name_full 'Acta Crystallographica Section C'
_journal_page_first 861
_journal_page_last 863
_journal_paper_doi 10.1107/S0108270195015174
_journal_volume 52
_journal_year 1996
_chemical_formula_iupac '[Ru Cl2 (C O)3 (C4 H8 O)]'
_chemical_formula_sum 'C7 H8 Cl2 O4 Ru'
_chemical_formula_weight 328.12
_space_group_IT_number 14
_symmetry_cell_setting monoclinic
_symmetry_space_group_name_Hall '-P 2yn'
_symmetry_space_group_name_H-M 'P 1 21/n 1'
_atom_type_scat_source 'IntTabC Tables 4.2.6.8 and 6.1.1.4'
_cell_angle_alpha 90
_cell_angle_beta 96.999(12)
_cell_angle_gamma 90
_cell_formula_units_Z 4
_cell_length_a 6.0904(9)
_cell_length_b 18.414(4)
_cell_length_c 9.940(2)
_cell_measurement_reflns_used 25
_cell_measurement_temperature 298
_cell_measurement_theta_max 17
_cell_measurement_theta_min 13
_cell_volume 1106.5(4)
_computing_cell_refinement 'CAD-4 Software'
_computing_data_collection 'CAD-4 Software (Enraf-Nonius, 1989)'
_computing_molecular_graphics 'ORTEPII (Johnson, 1976)'
_computing_structure_refinement MolEN
_computing_structure_solution 'MolEN (Fair, 1990)'
_diffrn_measurement_device CAD-4
_diffrn_measurement_method \w/2\q
_diffrn_radiation_type MoK\a
_diffrn_radiation_wavelength 0.71073
_diffrn_reflns_av_R_equivalents 0.031
_diffrn_reflns_limit_h_max 1
_diffrn_reflns_limit_h_min -7
_diffrn_reflns_limit_k_max 23
_diffrn_reflns_limit_k_min 0
_diffrn_reflns_limit_l_max 12
_diffrn_reflns_limit_l_min -12
_diffrn_reflns_number 3399
_diffrn_reflns_theta_max 27.5
_diffrn_standards_decay_% -0.3
_diffrn_standards_interval_time 120
_diffrn_standards_number 3
_exptl_absorpt_coefficient_mu 1.8630
_exptl_absorpt_correction_T_max 0.9994
_exptl_absorpt_correction_T_min 0.8796
_exptl_absorpt_correction_type 'empirical, \y scans (North, Phillips & Mathews, 1968)'
_exptl_crystal_colour 'light yellow'
_exptl_crystal_density_diffrn 1.970
_exptl_crystal_density_meas ?
_exptl_crystal_description plate
_exptl_crystal_size_max 0.46
_exptl_crystal_size_mid 0.16
_exptl_crystal_size_min 0.055
_refine_diff_density_max 0.521
_refine_diff_density_min -0.400
_refine_ls_extinction_coef 5.8363E-8
_refine_ls_extinction_method 'Zachariasen (1968)'
_refine_ls_goodness_of_fit_obs 1.022
_refine_ls_hydrogen_treatment 'H atoms placed in calculated positions, riding on heavy atoms'
_refine_ls_number_parameters 152
_refine_ls_number_reflns 1591
_refine_ls_R_factor_obs 0.039
_refine_ls_shift/esd_max 0.00
_refine_ls_structure_factor_coef F
_refine_ls_weighting_details 'w = 1/\s^2^(F~o~)'
_refine_ls_weighting_scheme calc
_refine_ls_wR_factor_obs 0.048
_reflns_number_observed 1591
_reflns_number_total 2618
_reflns_observed_criterion I>=3\s(I)
_cod_data_source_file bk1187.cif
_cod_data_source_block bk1187a
_cod_depositor_comments
;
The following automatic conversions were performed:

'_exptl_crystal_density_meas' value 'Not measured' was changed to '?'
- the value is perceived as not measured.

Automatic conversion script
Id: cif_fix_values 3008 2015-01-20 13:52:24Z robertas 

The following automatic conversions were performed:

'_refine_ls_weighting_scheme' value '1/\s^2^(F~o~)' was changed to
'calc'. New tag '_refine_ls_weighting_details' was created. The value
of the new tag was set to 'w = 1/\s^2^(F~o~)'.

Automatic conversion script
Id: cif_fix_values 3143 2015-03-26 13:38:13Z robertas 
;
_cod_original_sg_symbol_H-M 'P 21/n'
_cod_database_code 2004697

loop_
_symmetry_equiv_pos_as_xyz
x,y,z
1/2+x,1/2-y,1/2+z
-x,-y,-z
1/2-x,1/2+y,1/2-z

loop_
_atom_site_aniso_label
_atom_site_aniso_U_11
_atom_site_aniso_U_22
_atom_site_aniso_U_33
_atom_site_aniso_U_12
_atom_site_aniso_U_13
_atom_site_aniso_U_23
Ru 0.027(2) 0.0278(2) 0.0267(2) -0.0006(2) 0.0024(2) -0.0004(2)
Cl1 0.0341(7) 0.0560(10) 0.0620(10) -0.0062(8) 0.0117(7) 0.0137(9)
Cl2 0.0502(9) 0.0470(10) 0.0348(9) 0.0113(8) -0.0064(7) -0.0008(8)
O1 0.046(3) 0.039(3) 0.081(4) -0.006(2) 0.021(2) 0.006(3)
O2 0.073(3) 0.063(4) 0.037(3) 0.012(3) -0.013(3) 0.000(3)
O3 0.052(3) 0.046(3) 0.055(3) 0.013(2) 0.005(2) -0.014(2)
O4 0.055(2) 0.026(2) 0.037(2) 0.005(2) 0.015(2) 0.005(2)
C1 0.038(3) 0.030(3) 0.043(4) 0.001(3) 0.009(3) 0.003(3)
C2 0.039(3) 0.031(3) 0.041(3) -0.002(3) 0.006(3) -0.003(3)
C3 0.037(3) 0.033(3) 0.038(3) -0.006(3) 0.002(3) -0.006(3)
C4 0.060(4) 0.039(4) 0.044(3) 0.005(3) 0.022(3) -0.002(3)
C5 0.070(5) 0.044(5) 0.066(5) 0.003(4) 0.026(4) -0.002(4)
C6 0.079(5) 0.032(4) 0.058(5) 0.009(4) 0.011(4) 0.005(4)
C7 0.128(6) 0.034(4) 0.072(5) 0.022(4) 0.049(4) 0.021(4)

loop_
_atom_site_label
_atom_site_fract_x
_atom_site_fract_y
_atom_site_fract_z
_atom_site_B_iso_or_equiv
Ru .53801(7) .16693(3) .31093(5) 2.144(8)
Cl1 .2199(3) .10720(10) .3807(2) 3.97(4)
Cl2 .3519(3) .18123(9) .0865(2) 3.55(3)
O1 .9091(7) .2546(3) .2156(6) 4.30(10)
O2 .7658(9) .1349(3) .5940(5) 4.70(10)
O3 .3417(8) .3071(3) .3933(5) 4.00(10)
O4 .6508(7) .0639(2) .2453(4) 3.06(9)
C1 .7810(10) .2189(3) .2518(7) 2.90(10)
C2 .6870(10) .1489(3) .4891(6) 2.90(10)
C3 .4200(10) .2548(3) .3642(7) 2.80(10)
C4 .7700(10) .0535(4) .1293(7) 3.70(10)
C5 .8490(10) -.0234(4) .1386(8) 4.6(2)
C6 .7140(10) -.0603(4) .2354(8) 4.5(2)
C7 .659(2) -.0003(4) .3233(8) 5.9(2)
H4 .8920 .0861 .1334 4.8
H4' .6752 .0610 .0480 4.8
H5 1.0024 -0.0249 .1732 6.0
H5' .8273 -0.0459 .0529 6.0
H6 .7984 -0.0966 .2865 5.7
H6' .5849 -0.0812 .1887 5.7
H7 .5196 -0.0086 .3540 7.6
H7' .7695 .0041 .3993 7.6

loop_
_geom_angle_atom_site_label_1
_geom_angle_atom_site_label_2
_geom_angle_atom_site_label_3
_geom_angle
_geom_angle_publ_flag
Cl1 Ru O4 89.00(10) yes
Cl1 Ru C1 176.9(2) yes
Cl1 Ru C2 87.8(2) yes
Cl1 Ru C3 87.9(2) yes
Cl2 Ru O4 86.90(10) yes
Cl2 Ru C1 87.4(2) yes
Cl2 Ru C2 176.4(2) yes
Cl2 Ru C3 90.8(2) yes
O4 Ru C1 93.5(2) yes
O4 Ru C2 89.7(2) yes
O4 Ru C3 176.1(2) yes
C1 Ru C2 94.2(3) yes
C2 Ru C3 92.5(3) yes
Ru O4 C4 124.7(4) yes
Ru O4 C7 124.3(4) yes
C4 O4 C7 109.9(5) yes
Ru C1 O1 173.2(6) yes
Ru C2 O2 175.9(6) yes
Ru C3 O3 177.5(5) yes
O4 C4 C5 105.4(5) yes
C4 C5 C6 105.7(6) yes
C5 C6 C7 102.9(6) yes
O4 C7 C6 107.3(6) yes

loop_
_geom_bond_atom_site_label_1
_geom_bond_atom_site_label_2
_geom_bond_distance
_geom_bond_publ_flag
Ru Cl1 2.402(2) yes
Ru Cl2 2.390(2) yes
Ru O4 2.146(4) yes
Ru C1 1.916(6) yes
Ru C2 1.918(6) yes
Ru C3 1.873(6) yes
O1 C1 1.111(8) yes
O2 C2 1.124(8) yes
O3 C3 1.127(8) yes
O4 C4 1.448(8) yes
O4 C7 1.411(9) yes
C4 C5 1.490(10) yes
C5 C6 1.500(10) yes
C6 C7 1.480(10) yes

loop_
_geom_torsion_atom_site_label_1
_geom_torsion_atom_site_label_2
_geom_torsion_atom_site_label_3
_geom_torsion_atom_site_label_4
_geom_torsion
_geom_torsion_publ_flag
Cl1 Ru O4 C4 145.8(5) yes
Cl1 Ru O4 C7 -47.5(6) yes
Cl2 Ru O4 C4 55.0(4) yes
Cl2 Ru O4 C7 -138.3(5) yes
C1 Ru O4 C4 -32.3(5) yes
C1 Ru O4 C7 134.5(6) yes
C2 Ru O4 C4 -126.5(5) yes
C2 Ru O4 C7 40.3(6) yes
Ru O4 C4 C5 169.8(4) yes
C7 O4 C4 C5 1.4(7) yes
Ru O4 C7 C6 172.0(5) yes
C4 O4 C7 C6 -19.6(8) yes
O4 C4 C5 C6 16.8(7) yes
C4 C5 C6 C7 -27.8(8) yes
C5 C6 C7 O4 29.1(8) yes
